data_7108341
loop_
_publ_author_name
'Amarnath Bheemaraju'
'Jeffrey Beattie'
'Richard Lord'
'Philip Martin'
'Stanislav Groysman'

_publ_section_title
;
 Carbon disulfide binding at dinuclear and mononuclear nickel complexes
 ligated by a redox-active ligand: iminopyridine serving as an accumulator
 of redox equivalents for the activation of heteroallenes
;
_journal_name_full Chem.Commun.
_journal_page_first 9595
_journal_paper_doi 10.1039/c2cc34307j
_journal_volume 48
_journal_year 2012
_chemical_formula_moiety 'C22 H18 N4 Ni2 S4'
_chemical_formula_sum 'C11 H9 N2 Ni S2'
_chemical_formula_weight 292.03
_chemical_melting_point ?
_chemical_name_common Ni2L(CS2)2
_chemical_name_systematic
;
?
;
_space_group_IT_number 14
_symmetry_cell_setting monoclinic
_symmetry_space_group_name_Hall '-P 2yn'
_symmetry_space_group_name_H-M 'P 1 21/n 1'
_atom_sites_solution_hydrogens geom
_atom_sites_solution_primary direct
_atom_sites_solution_secondary difmap
_audit_creation_method SHELXL-97
_cell_angle_alpha 90.00
_cell_angle_beta 94.265(5)
_cell_angle_gamma 90.00
_cell_formula_units_Z 4
_cell_length_a 7.2464(7)
_cell_length_b 10.7305(9)
_cell_length_c 14.4456(12)
_cell_measurement_temperature 100(2)
_cell_volume 1120.14(17)
_computing_cell_refinement 'Bruker SAINT'
_computing_data_collection 'Bruker APEX2'
_computing_data_reduction 'Bruker SAINT'
_computing_molecular_graphics 'Bruker SHELXTL'
_computing_publication_material 'Bruker SHELXTL'
_computing_structure_refinement 'SHELXL-97 (Sheldrick, 2008)'
_computing_structure_solution 'SHELXS-97 (Sheldrick, 2008)'
_diffrn_ambient_temperature 100(2)
_diffrn_measured_fraction_theta_full 0.968
_diffrn_measured_fraction_theta_max 0.968
_diffrn_measurement_device_type 'Bruker APEX-II CCD'
_diffrn_measurement_method '\f and \w scans'
_diffrn_radiation_monochromator graphite
_diffrn_radiation_source 'fine-focus sealed tube'
_diffrn_radiation_type MoK\a
_diffrn_radiation_wavelength 0.71073
_diffrn_reflns_av_R_equivalents 0.0273
_diffrn_reflns_av_sigmaI/netI 0.0215
_diffrn_reflns_limit_h_max 8
_diffrn_reflns_limit_h_min -8
_diffrn_reflns_limit_k_max 12
_diffrn_reflns_limit_k_min -12
_diffrn_reflns_limit_l_max 17
_diffrn_reflns_limit_l_min -17
_diffrn_reflns_number 13679
_diffrn_reflns_theta_full 24.99
_diffrn_reflns_theta_max 24.99
_diffrn_reflns_theta_min 2.37
_exptl_absorpt_coefficient_mu 2.073
_exptl_absorpt_correction_T_max 0.9034
_exptl_absorpt_correction_T_min 0.6819
_exptl_absorpt_correction_type empirical
_exptl_absorpt_process_details SADABS
_exptl_crystal_colour purple
_exptl_crystal_density_diffrn 1.732
_exptl_crystal_density_method 'not measured'
_exptl_crystal_description plate
_exptl_crystal_F_000 596
_exptl_crystal_size_max 0.20
_exptl_crystal_size_mid 0.10
_exptl_crystal_size_min 0.05
_refine_diff_density_max 3.174
_refine_diff_density_min -1.036
_refine_diff_density_rms 0.160
_refine_ls_extinction_method none
_refine_ls_goodness_of_fit_ref 1.079
_refine_ls_hydrogen_treatment constr
_refine_ls_matrix_type full
_refine_ls_number_parameters 145
_refine_ls_number_reflns 1920
_refine_ls_number_restraints 0
_refine_ls_restrained_S_all 1.079
_refine_ls_R_factor_all 0.0809
_refine_ls_R_factor_gt 0.0695
_refine_ls_shift/su_max 0.000
_refine_ls_shift/su_mean 0.000
_refine_ls_structure_factor_coef Fsqd
_refine_ls_weighting_details 'calc w=1/[\s^2^(Fo^2^)+(0.0848P)^2^+9.8229P] where P=(Fo^2^+2Fc^2^)/3'
_refine_ls_weighting_scheme calc
_refine_ls_wR_factor_gt 0.1731
_refine_ls_wR_factor_ref 0.1827
_reflns_number_gt 1652
_reflns_number_total 1920
_reflns_threshold_expression >2sigma(I)
_cod_data_source_file c2cc34307j.txt
_cod_data_source_block sg3_0m
_cod_depositor_comments
;
The following automatic conversions were performed:

'_chemical_melting_point' value 'not measured' was changed to '?' -
the value is undefined or not given.

Automatic conversion script
Id: cif_fix_values 1715 2011-07-08 13:25:40Z adriana 
;
_cod_original_sg_symbol_H-M P21/n
_cod_database_code 7108341

loop_
_symmetry_equiv_pos_as_xyz
'x, y, z'
'-x+1/2, y+1/2, -z+1/2'
'-x, -y, -z'
'x-1/2, -y-1/2, z-1/2'

loop_
_atom_site_label
_atom_site_type_symbol
_atom_site_fract_x
_atom_site_fract_y
_atom_site_fract_z
_atom_site_U_iso_or_equiv
_atom_site_adp_type
_atom_site_occupancy
_atom_site_symmetry_multiplicity
_atom_site_calc_flag
_atom_site_refinement_flags
Ni1 Ni 0.79763(11) 0.37157(8) 0.60095(6) 0.0275(3) Uani 1 1 d .
S1 S 1.0010(3) 0.5496(2) 0.75839(16) 0.0508(6) Uani 1 1 d .
S2 S 0.8359(3) 0.2827(2) 0.73440(13) 0.0440(6) Uani 1 1 d .
N1 N 0.6903(7) 0.2719(5) 0.4979(4) 0.0237(12) Uani 1 1 d .
N2 N 0.7720(7) 0.5043(5) 0.5122(4) 0.0297(13) Uani 1 1 d .
C1 C 0.6418(9) 0.3359(6) 0.4264(5) 0.0261(14) Uani 1 1 d .
H1 H 0.5813 0.2986 0.3728 0.031 Uiso 1 1 calc R
C2 C 0.6823(9) 0.4684(6) 0.4298(5) 0.0266(14) Uani 1 1 d .
C3 C 0.8173(10) 0.6236(7) 0.5230(7) 0.0401(19) Uani 1 1 d .
H3 H 0.8804 0.6500 0.5796 0.048 Uiso 1 1 calc R
C4 C 0.7748(11) 0.7101(8) 0.4540(7) 0.051(2) Uani 1 1 d .
H4 H 0.8097 0.7947 0.4635 0.061 Uiso 1 1 calc R
C5 C 0.6832(12) 0.6751(8) 0.3724(7) 0.052(2) Uani 1 1 d .
H5 H 0.6546 0.7346 0.3247 0.063 Uiso 1 1 calc R
C6 C 0.6319(11) 0.5500(7) 0.3597(6) 0.0413(19) Uani 1 1 d .
H6 H 0.5645 0.5228 0.3044 0.050 Uiso 1 1 calc R
C7 C 0.6538(10) 0.1365(6) 0.4960(5) 0.0309(16) Uani 1 1 d .
H7A H 0.5769 0.1148 0.4387 0.037 Uiso 1 1 calc R
H7B H 0.5845 0.1132 0.5499 0.037 Uiso 1 1 calc R
C8 C 0.8327(9) 0.0651(6) 0.4990(5) 0.0274(15) Uani 1 1 d .
C9 C 1.0981(10) -0.0045(7) 0.4221(5) 0.0336(16) Uani 1 1 d .
H9 H 1.1650 -0.0063 0.3680 0.040 Uiso 1 1 calc R
C10 C 0.9314(10) 0.0594(6) 0.4207(5) 0.0334(16) Uani 1 1 d .
H10 H 0.8844 0.0997 0.3653 0.040 Uiso 1 1 calc R
C11 C 0.9019(10) 0.4312(9) 0.7116(5) 0.045(2) Uani 1 1 d .

loop_
_atom_site_aniso_label
_atom_site_aniso_U_11
_atom_site_aniso_U_22
_atom_site_aniso_U_33
_atom_site_aniso_U_23
_atom_site_aniso_U_13
_atom_site_aniso_U_12
Ni1 0.0238(5) 0.0336(5) 0.0246(5) -0.0065(3) -0.0011(4) 0.0046(3)
S1 0.0449(12) 0.0580(14) 0.0500(13) -0.0247(10) 0.0070(10) -0.0084(10)
S2 0.0474(12) 0.0480(12) 0.0346(10) -0.0026(8) -0.0115(9) 0.0018(9)
N1 0.019(3) 0.028(3) 0.024(3) 0.000(2) 0.005(2) 0.004(2)
N2 0.020(3) 0.029(3) 0.041(3) -0.003(2) 0.008(3) 0.002(2)
C1 0.019(3) 0.034(4) 0.026(3) -0.001(3) 0.004(3) 0.003(3)
C2 0.020(3) 0.027(3) 0.034(4) 0.002(3) 0.009(3) 0.003(3)
C3 0.022(3) 0.029(4) 0.071(6) -0.004(4) 0.012(4) 0.002(3)
C4 0.031(4) 0.032(4) 0.093(7) 0.000(4) 0.028(5) 0.000(3)
C5 0.046(5) 0.044(5) 0.071(6) 0.027(5) 0.031(5) 0.022(4)
C6 0.037(4) 0.047(5) 0.042(4) 0.015(4) 0.014(4) 0.013(3)
C7 0.033(4) 0.019(3) 0.042(4) -0.005(3) 0.007(3) -0.004(3)
C8 0.028(3) 0.020(3) 0.034(4) -0.004(3) 0.005(3) -0.003(3)
C9 0.038(4) 0.036(4) 0.029(3) 0.003(3) 0.014(3) 0.008(3)
C10 0.040(4) 0.032(4) 0.029(4) 0.006(3) 0.008(3) 0.009(3)
C11 0.029(4) 0.082(6) 0.025(4) -0.004(4) 0.004(3) 0.024(4)

loop_
_atom_type_symbol
_atom_type_description
_atom_type_scat_dispersion_real
_atom_type_scat_dispersion_imag
_atom_type_scat_source
C C 0.0033 0.0016 'International Tables Vol C Tables 4.2.6.8 and 6.1.1.4'
H H 0.0000 0.0000 'International Tables Vol C Tables 4.2.6.8 and 6.1.1.4'
N N 0.0061 0.0033 'International Tables Vol C Tables 4.2.6.8 and 6.1.1.4'
S S 0.1246 0.1234 'International Tables Vol C Tables 4.2.6.8 and 6.1.1.4'
Ni Ni 0.3393 1.1124 'International Tables Vol C Tables 4.2.6.8 and 6.1.1.4'

loop_
_geom_angle_atom_site_label_1
_geom_angle_atom_site_label_2
_geom_angle_atom_site_label_3
_geom_angle
_geom_angle_site_symmetry_1
C11 Ni1 N2 109.7(3) .
C11 Ni1 N1 167.0(3) .
N2 Ni1 N1 83.3(2) .
C11 Ni1 S2 49.9(3) .
N2 Ni1 S2 158.31(19) .
N1 Ni1 S2 117.36(17) .
C11 S2 Ni1 55.3(3) .
C1 N1 C7 118.7(6) .
C1 N1 Ni1 113.3(5) .
C7 N1 Ni1 127.9(4) .
C3 N2 C2 118.1(7) .
C3 N2 Ni1 128.8(6) .
C2 N2 Ni1 112.9(4) .
N1 C1 C2 117.4(6) .
N1 C1 H1 121.3 .
C2 C1 H1 121.3 .
C6 C2 N2 123.2(7) .
C6 C2 C1 124.1(7) .
N2 C2 C1 112.7(6) .
N2 C3 C4 121.5(8) .
N2 C3 H3 119.2 .
C4 C3 H3 119.2 .
C5 C4 C3 120.6(8) .
C5 C4 H4 119.7 .
C3 C4 H4 119.7 .
C4 C5 C6 119.0(8) .
C4 C5 H5 120.5 .
C6 C5 H5 120.5 .
C2 C6 C5 117.6(8) .
C2 C6 H6 121.2 .
C5 C6 H6 121.2 .
N1 C7 C8 110.4(5) .
N1 C7 H7A 109.6 .
C8 C7 H7A 109.6 .
N1 C7 H7B 109.6 .
C8 C7 H7B 109.6 .
H7A C7 H7B 108.1 .
C9 C8 C10 118.6(6) 3_756
C9 C8 C7 121.7(6) 3_756
C10 C8 C7 119.7(6) .
C8 C9 C10 120.6(7) 3_756
C8 C9 H9 119.7 3_756
C10 C9 H9 119.7 .
C8 C10 C9 120.8(7) .
C8 C10 H10 119.6 .
C9 C10 H10 119.6 .
S1 C11 S2 142.3(5) .
S1 C11 Ni1 142.8(6) .
S2 C11 Ni1 74.8(4) .

loop_
_geom_bond_atom_site_label_1
_geom_bond_atom_site_label_2
_geom_bond_distance
_geom_bond_site_symmetry_2
Ni1 C11 1.832(8) .
Ni1 N2 1.916(6) .
Ni1 N1 1.948(5) .
Ni1 S2 2.150(2) .
S1 C11 1.585(10) .
S2 C11 1.703(10) .
N1 C1 1.267(8) .
N1 C7 1.477(8) .
N2 C3 1.328(9) .
N2 C2 1.368(9) .
C1 C2 1.452(9) .
C1 H1 0.9500 .
C2 C6 1.367(10) .
C3 C4 1.380(13) .
C3 H3 0.9500 .
C4 C5 1.363(14) .
C4 H4 0.9500 .
C5 C6 1.401(13) .
C5 H5 0.9500 .
C6 H6 0.9500 .
C7 C8 1.504(10) .
C7 H7A 0.9900 .
C7 H7B 0.9900 .
C8 C9 1.374(10) 3_756
C8 C10 1.384(10) .
C9 C8 1.374(10) 3_756
C9 C10 1.388(10) .
C9 H9 0.9500 .
C10 H10 0.9500 .

loop_
_geom_torsion_atom_site_label_1
_geom_torsion_atom_site_label_2
_geom_torsion_atom_site_label_3
_geom_torsion_atom_site_label_4
_geom_torsion
_geom_torsion_site_symmetry_1
_geom_torsion_site_symmetry_4
N2 Ni1 S2 C11 -22.1(6) . .
N1 Ni1 S2 C11 177.0(3) . .
C11 Ni1 N1 C1 178.4(11) . .
N2 Ni1 N1 C1 -4.9(5) . .
S2 Ni1 N1 C1 168.1(4) . .
C11 Ni1 N1 C7 1.2(15) . .
N2 Ni1 N1 C7 177.9(5) . .
S2 Ni1 N1 C7 -9.1(6) . .
C11 Ni1 N2 C3 -0.5(7) . .
N1 Ni1 N2 C3 -179.7(6) . .
S2 Ni1 N2 C3 17.3(9) . .
C11 Ni1 N2 C2 -175.5(5) . .
N1 Ni1 N2 C2 5.3(4) . .
S2 Ni1 N2 C2 -157.6(4) . .
C7 N1 C1 C2 -179.0(5) . .
Ni1 N1 C1 C2 3.6(7) . .
C3 N2 C2 C6 -2.3(10) . .
Ni1 N2 C2 C6 173.2(6) . .
C3 N2 C2 C1 179.6(6) . .
Ni1 N2 C2 C1 -4.9(7) . .
N1 C1 C2 C6 -177.3(7) . .
N1 C1 C2 N2 0.8(8) . .
C2 N2 C3 C4 0.5(10) . .
Ni1 N2 C3 C4 -174.3(6) . .
N2 C3 C4 C5 0.4(12) . .
C3 C4 C5 C6 0.4(12) . .
N2 C2 C6 C5 3.1(11) . .
C1 C2 C6 C5 -179.1(6) . .
C4 C5 C6 C2 -2.0(11) . .
C1 N1 C7 C8 112.8(7) . .
Ni1 N1 C7 C8 -70.1(7) . .
N1 C7 C8 C9 105.6(7) . 3_756
N1 C7 C8 C10 -74.6(8) . .
C9 C8 C10 C9 -1.0(12) 3_756 .
C7 C8 C10 C9 179.1(6) . .
C8 C9 C10 C8 1.0(12) 3_756 .
Ni1 S2 C11 S1 -178.4(9) . .
N2 Ni1 C11 S1 -10.2(8) . .
N1 Ni1 C11 S1 166.3(8) . .
S2 Ni1 C11 S1 178.3(9) . .
N2 Ni1 C11 S2 171.5(2) . .
N1 Ni1 C11 S2 -12.0(14) . .
